data_4060849
loop_
_publ_author_name
'Guiducci, Aldo E.'
'Boyd, Catherine L.'
'Mountford, Philip'

_publ_section_title
;
 Reactions of Cyclopentadienyl-Amidinate Titanium Imido Compounds with
 CS2, COS, Isocyanates, and Other Unsaturated Organic Compounds
;
_journal_coden_ASTM ORGND7
_journal_issue 5
_journal_name_full Organometallics
_journal_page_first 1167
_journal_page_last 1187
_journal_paper_doi 10.1021/om050784v
_journal_volume 25
_journal_year 2006
_chemical_formula_moiety ' C34 H47 N4 O1 Ti1 '
_chemical_formula_sum 'C34 H47 N4 O Ti'
_chemical_formula_weight 575.68
_space_group_IT_number 2
_symmetry_cell_setting triclinic
_symmetry_space_group_name_Hall '-P 1'
_symmetry_space_group_name_H-M 'P -1'
_cell_angle_alpha 82.229(1)
_cell_angle_beta 78.344(1)
_cell_angle_gamma 84.112(1)
_cell_formula_units_Z 2
_cell_length_a 9.5758(3)
_cell_length_b 9.9197(3)
_cell_length_c 17.2651(6)
_cell_measurement_temperature 150
_cell_volume 1586.63(9)
_diffrn_ambient_temperature 150
_exptl_crystal_density_diffrn 1.20
_cod_duplicate_entry 4074673
_cod_depositor_comments
;
The following automatic conversions were performed:
'_symmetry_cell_setting' value 'Triclinic' changed to 'triclinic'
according to '/home/saulius/struct/CIF-dictionaries/cif_core.dic'
dictionary named 'cif_core.dic' version 2.4.1 from 2010-06-29.

Automatic conversion script
Id: cif_fix_enum 1527 2010-12-29 10:47:43Z saulius 
;
_cod_original_formula_sum ' C34 H47 N4 O1 Ti1 '
_cod_database_code 4060849

loop_
_symmetry_equiv_pos_as_xyz
x,y,z
-x,-y,-z

loop_
_atom_site_label
_atom_site_fract_x
_atom_site_fract_y
_atom_site_fract_z
_atom_site_U_iso_or_equiv
_atom_site_occupancy
_atom_site_adp_type
Ti1 0.0950(1) 0.22502(11) 0.77047(6) 0.0324 1.0000 Uani
N1 -0.0533(5) 0.3726(4) 0.7404(3) 0.0355 1.0000 Uani
N2 0.0135(5) 0.2044(5) 0.6658(3) 0.0369 1.0000 Uani
N3 0.2850(5) 0.2636(5) 0.7030(3) 0.0335 1.0000 Uani
N4 0.4147(5) 0.4306(5) 0.7362(3) 0.0319 1.0000 Uani
O1 0.2007(4) 0.3464(4) 0.8153(2) 0.0347 1.0000 Uani
C1 -0.1288(7) 0.5021(6) 0.7634(4) 0.0499 1.0000 Uani
C2 -0.1003(8) 0.5353(7) 0.8419(5) 0.0603 1.0000 Uani
C3 -0.084(1) 0.6193(7) 0.6975(5) 0.0735 1.0000 Uani
C4 -0.0805(6) 0.3094(6) 0.6824(4) 0.0391 1.0000 Uani
C5 -0.2091(7) 0.3496(7) 0.6432(4) 0.0522 1.0000 Uani
C6 0.0161(7) 0.1241(7) 0.5991(3) 0.0455 1.0000 Uani
C7 0.0552(8) 0.2104(9) 0.5201(4) 0.0606 1.0000 Uani
C8 0.1231(7) 0.0035(8) 0.6050(5) 0.0600 1.0000 Uani
C9 0.3096(5) 0.3545(5) 0.7523(3) 0.0300 1.0000 Uani
C10 0.4344(5) 0.5206(5) 0.7897(3) 0.0278 1.0000 Uani
C11 0.3899(7) 0.5002(6) 0.8722(3) 0.0425 1.0000 Uani
C12 0.4295(7) 0.5874(7) 0.9200(3) 0.0439 1.0000 Uani
C13 0.5116(6) 0.6941(6) 0.8889(3) 0.0353 1.0000 Uani
C14 0.5496(6) 0.7183(6) 0.8079(4) 0.0390 1.0000 Uani
C15 0.5114(6) 0.6342(6) 0.7583(3) 0.0349 1.0000 Uani
C16 0.5625(7) 0.7799(7) 0.9432(4) 0.0485 1.0000 Uani
C17 0.3744(5) 0.2557(5) 0.6271(3) 0.0274 1.0000 Uani
C18 0.3560(6) 0.3578(6) 0.5640(3) 0.0382 1.0000 Uani
C19 0.4390(7) 0.3472(7) 0.4891(4) 0.0459 1.0000 Uani
C20 0.5347(7) 0.2376(7) 0.4764(4) 0.0496 1.0000 Uani
C21 0.5571(6) 0.1387(6) 0.5367(4) 0.0449 1.0000 Uani
C22 0.4757(6) 0.1471(6) 0.6141(3) 0.0378 1.0000 Uani
C23 0.2491(7) 0.4782(6) 0.5794(4) 0.0437 1.0000 Uani
C24 0.5051(7) 0.0398(7) 0.6813(4) 0.0571 1.0000 Uani
C25 0.1344(7) 0.0702(7) 0.8844(4) 0.0460 1.0000 Uani
C26 0.0915(6) -0.0083(6) 0.8315(4) 0.0439 1.0000 Uani
C27 -0.0509(6) 0.0363(6) 0.8254(4) 0.0421 1.0000 Uani
C28 -0.0991(7) 0.1400(6) 0.8751(4) 0.0453 1.0000 Uani
C29 0.0195(7) 0.1579(7) 0.9133(3) 0.0467 1.0000 Uani
C30 0.2765(8) 0.0566(8) 0.9101(4) 0.0567 1.0000 Uani
C31 0.1735(8) -0.1343(6) 0.8009(5) 0.0531 1.0000 Uani
C32 -0.1467(7) -0.0271(7) 0.7842(4) 0.0530 1.0000 Uani
C33 -0.2485(7) 0.2053(9) 0.8900(5) 0.0644 1.0000 Uani
C34 0.0185(9) 0.2531(8) 0.9746(4) 0.0586 1.0000 Uani
H11 -0.2338(7) 0.4931(6) 0.7701(4) 0.0589 1.0000 Uiso
H21 -0.1544(8) 0.6231(7) 0.8562(5) 0.0748 1.0000 Uiso
H22 -0.1318(8) 0.4597(7) 0.8844(5) 0.0748 1.0000 Uiso
H23 0.0044(8) 0.5434(7) 0.8370(5) 0.0748 1.0000 Uiso
H31 -0.136(1) 0.7071(7) 0.7130(5) 0.0839 1.0000 Uiso
H32 0.022(1) 0.6262(7) 0.6909(5) 0.0839 1.0000 Uiso
H33 -0.107(1) 0.6004(7) 0.6462(5) 0.0839 1.0000 Uiso
H51 -0.2090(7) 0.2886(7) 0.6016(4) 0.0695 1.0000 Uiso
H52 -0.2984(7) 0.3408(7) 0.6845(4) 0.0695 1.0000 Uiso
H53 -0.2051(7) 0.4464(7) 0.6179(4) 0.0695 1.0000 Uiso
H61 -0.0793(7) 0.0899(7) 0.6008(3) 0.0596 1.0000 Uiso
H71 0.0582(8) 0.1557(9) 0.4751(4) 0.0743 1.0000 Uiso
H72 0.1510(8) 0.2454(9) 0.5160(4) 0.0743 1.0000 Uiso
H73 -0.0185(8) 0.2891(9) 0.5174(4) 0.0743 1.0000 Uiso
H81 0.1273(7) -0.0527(8) 0.5605(5) 0.0693 1.0000 Uiso
H82 0.0930(7) -0.0531(8) 0.6571(5) 0.0693 1.0000 Uiso
H83 0.2197(7) 0.0357(8) 0.6026(5) 0.0693 1.0000 Uiso
H111 0.3307(7) 0.4225(6) 0.8969(3) 0.0518 1.0000 Uiso
H121 0.3966(7) 0.5710(7) 0.9790(3) 0.0538 1.0000 Uiso
H141 0.6041(6) 0.7993(6) 0.7837(4) 0.0481 1.0000 Uiso
H151 0.5402(6) 0.6544(6) 0.6992(3) 0.0412 1.0000 Uiso
H161 0.6204(7) 0.8523(7) 0.9096(4) 0.0649 1.0000 Uiso
H162 0.6226(7) 0.7211(7) 0.9777(4) 0.0649 1.0000 Uiso
H163 0.4777(7) 0.8235(7) 0.9775(4) 0.0649 1.0000 Uiso
H191 0.4273(7) 0.4205(7) 0.4445(4) 0.0572 1.0000 Uiso
H201 0.5911(7) 0.2296(7) 0.4216(4) 0.0591 1.0000 Uiso
H211 0.6293(6) 0.0599(6) 0.5261(4) 0.0574 1.0000 Uiso
H231 0.2493(7) 0.5398(6) 0.5285(4) 0.0551 1.0000 Uiso
H232 0.2759(7) 0.5292(6) 0.6197(4) 0.0551 1.0000 Uiso
H233 0.1514(7) 0.4459(6) 0.5999(4) 0.0551 1.0000 Uiso
H241 0.4499(7) 0.0455(7) 0.7366(4) 0.0650 1.0000 Uiso
H242 0.5792(7) -0.0373(7) 0.6701(4) 0.0650 1.0000 Uiso
H301 0.2764(8) 0.1255(8) 0.9473(4) 0.0751 1.0000 Uiso
H302 0.2929(8) -0.0372(8) 0.9378(4) 0.0751 1.0000 Uiso
H303 0.3544(8) 0.0726(8) 0.8624(4) 0.0751 1.0000 Uiso
H311 0.1202(8) -0.1705(6) 0.7650(5) 0.0617 1.0000 Uiso
H312 0.1852(8) -0.2055(6) 0.8465(5) 0.0617 1.0000 Uiso
H313 0.2698(8) -0.1101(6) 0.7704(5) 0.0617 1.0000 Uiso
H321 -0.2418(7) 0.0265(7) 0.7898(4) 0.0656 1.0000 Uiso
H322 -0.1596(7) -0.1233(7) 0.8087(4) 0.0656 1.0000 Uiso
H323 -0.1029(7) -0.0263(7) 0.7264(4) 0.0656 1.0000 Uiso
H331 -0.2564(7) 0.2752(9) 0.9276(5) 0.0718 1.0000 Uiso
H332 -0.3184(7) 0.1353(9) 0.9129(5) 0.0718 1.0000 Uiso
H333 -0.2698(7) 0.2506(9) 0.8378(5) 0.0718 1.0000 Uiso
H341 -0.0773(9) 0.3047(8) 0.9858(4) 0.0717 1.0000 Uiso
H342 0.0392(9) 0.1996(8) 1.0250(4) 0.0717 1.0000 Uiso
H343 0.0937(9) 0.3187(8) 0.9534(4) 0.0717 1.0000 Uiso

loop_
_atom_site_aniso_label
_atom_site_aniso_U_11
_atom_site_aniso_U_22
_atom_site_aniso_U_33
_atom_site_aniso_U_23
_atom_site_aniso_U_13
_atom_site_aniso_U_12
Ti1 0.0269(5) 0.0420(6) 0.0293(5) -0.0133(4) 0.0005(3) -0.0066(4)
N1 0.029(2) 0.028(2) 0.049(3) -0.011(2) -0.007(2) 0.0050(18)
N2 0.038(3) 0.039(3) 0.036(2) -0.013(2) -0.0055(19) -0.007(2)
N3 0.031(2) 0.043(3) 0.029(2) -0.0166(19) 0.0010(17) -0.0103(19)
N4 0.028(2) 0.041(3) 0.030(2) -0.0147(19) -0.0056(17) -0.0055(19)
O1 0.0295(18) 0.045(2) 0.0295(19) -0.0119(16) -0.0002(14) -0.0058(16)
C1 0.040(3) 0.030(3) 0.075(4) -0.016(3) 0.003(3) 0.002(2)
C2 0.052(4) 0.045(4) 0.084(5) -0.024(4) -0.007(4) 0.007(3)
C3 0.092(6) 0.035(4) 0.082(6) -0.012(4) 0.008(5) 0.005(4)
C4 0.037(3) 0.038(3) 0.044(3) -0.002(2) -0.010(2) -0.010(2)
C5 0.048(4) 0.050(4) 0.063(4) -0.001(3) -0.025(3) -0.004(3)
C6 0.050(4) 0.059(4) 0.035(3) -0.016(3) -0.010(3) -0.022(3)
C7 0.063(4) 0.077(5) 0.046(4) -0.018(3) -0.005(3) -0.025(4)
C8 0.051(4) 0.068(5) 0.066(4) -0.041(4) 0.003(3) -0.010(3)
C9 0.033(3) 0.031(3) 0.027(2) -0.011(2) -0.004(2) -0.004(2)
C10 0.028(2) 0.031(3) 0.027(2) -0.012(2) -0.0089(19) 0.001(2)
C11 0.052(3) 0.047(3) 0.031(3) -0.010(2) -0.002(2) -0.022(3)
C12 0.051(4) 0.053(4) 0.032(3) -0.015(3) -0.004(2) -0.017(3)
C13 0.031(3) 0.038(3) 0.042(3) -0.023(2) -0.010(2) 0.004(2)
C14 0.039(3) 0.034(3) 0.047(3) -0.003(2) -0.015(3) -0.008(2)
C15 0.037(3) 0.043(3) 0.027(3) -0.005(2) -0.011(2) -0.003(2)
C16 0.046(3) 0.057(4) 0.051(4) -0.032(3) -0.007(3) -0.011(3)
C17 0.026(2) 0.033(3) 0.024(2) -0.015(2) 0.0042(18) -0.009(2)
C18 0.036(3) 0.045(3) 0.036(3) -0.008(3) -0.006(2) -0.014(2)
C19 0.050(4) 0.057(4) 0.032(3) -0.011(3) -0.000(2) -0.013(3)
C20 0.051(4) 0.057(4) 0.042(3) -0.022(3) 0.005(3) -0.012(3)
C21 0.041(3) 0.046(3) 0.045(3) -0.022(3) 0.013(3) -0.013(3)
C22 0.037(3) 0.034(3) 0.042(3) -0.007(2) -0.003(2) -0.008(2)
C23 0.046(3) 0.039(3) 0.042(3) 0.001(3) -0.006(3) -0.001(3)
C24 0.049(4) 0.055(4) 0.056(4) -0.000(3) 0.004(3) 0.012(3)
C25 0.044(3) 0.048(4) 0.041(3) 0.007(3) -0.004(3) -0.004(3)
C26 0.041(3) 0.043(3) 0.044(3) -0.003(3) 0.001(3) -0.007(3)
C27 0.036(3) 0.040(3) 0.046(3) -0.002(3) 0.003(2) -0.007(2)
C28 0.042(3) 0.047(3) 0.043(3) -0.002(3) 0.006(3) -0.011(3)
C29 0.055(4) 0.051(4) 0.028(3) -0.004(3) 0.011(3) -0.016(3)
C30 0.062(4) 0.062(4) 0.050(4) 0.007(3) -0.030(3) -0.002(3)
C31 0.053(4) 0.033(3) 0.070(5) 0.001(3) -0.007(3) -0.004(3)
C32 0.042(3) 0.052(4) 0.065(4) -0.003(3) -0.007(3) -0.015(3)
C33 0.041(4) 0.080(5) 0.068(5) -0.026(4) 0.017(3) -0.017(3)
C34 0.072(5) 0.072(5) 0.033(3) -0.018(3) -0.001(3) -0.011(4)

loop_
_geom_bond_atom_site_label_1
_geom_bond_site_symmetry_1
_geom_bond_atom_site_label_2
_geom_bond_site_symmetry_2
_geom_bond_distance
_geom_bond_publ_flag
Ti1 . N1 . 2.024(5) yes
Ti1 . N2 . 2.150(5) yes
Ti1 . N3 . 1.994(4) yes
Ti1 . O1 . 1.973(4) yes
Ti1 . C4 . 2.497(6) yes
Ti1 . C9 . 2.479(5) yes
Ti1 . C25 . 2.394(6) yes
Ti1 . C26 . 2.411(6) yes
Ti1 . C27 . 2.424(6) yes
Ti1 . C28 . 2.445(6) yes
Ti1 . C29 . 2.446(6) yes
N1 . C1 . 1.470(7) yes
N1 . C4 . 1.331(7) yes
N2 . C4 . 1.327(8) yes
N2 . C6 . 1.481(7) yes
N3 . C9 . 1.387(6) yes
N3 . C17 . 1.420(6) yes
N4 . C9 . 1.283(7) yes
N4 . C10 . 1.420(6) yes
O1 . C9 . 1.347(6) yes
C1 . C2 . 1.520(11) yes
C1 . C3 . 1.54(1) yes
C4 . C5 . 1.516(9) yes
C6 . C7 . 1.51(1) yes
C6 . C8 . 1.50(1) yes
C10 . C11 . 1.395(7) yes
C10 . C15 . 1.396(8) yes
C11 . C12 . 1.400(8) yes
C12 . C13 . 1.368(8) yes
C13 . C14 . 1.366(8) yes
C13 . C16 . 1.526(7) yes
C14 . C15 . 1.394(8) yes
C17 . C18 . 1.409(8) yes
C17 . C22 . 1.384(8) yes
C18 . C19 . 1.387(8) yes
C18 . C23 . 1.507(8) yes
C19 . C20 . 1.36(1) yes
C20 . C21 . 1.36(1) yes
C21 . C22 . 1.413(8) yes
C22 . C24 . 1.514(9) yes
C25 . C26 . 1.420(9) yes
C25 . C29 . 1.384(9) yes
C25 . C30 . 1.502(9) yes
C26 . C27 . 1.411(9) yes
C26 . C31 . 1.506(9) yes
C27 . C28 . 1.411(9) yes
C27 . C32 . 1.499(9) yes
C28 . C29 . 1.46(1) yes
C28 . C33 . 1.50(1) yes
C29 . C34 . 1.509(9) yes
